data_7025705
loop_
_publ_author_name
'Kuwabara, Junpei'
'Munezawa, Goro'
'Okamoto, Ken'
'Kanbara, Takaki'

_publ_section_title
;
 Palladium(II) and platinum(II) complexes bearing a kappa(3)SCS pincer
 ligand with an azulene unit.
;
_journal_issue 27
_journal_name_full 'Dalton transactions (Cambridge, England : 2003)'
_journal_page_first 6255
_journal_page_last 6261
_journal_paper_doi 10.1039/c002908d
_journal_volume 39
_journal_year 2010
_chemical_formula_moiety 'C23 H28 Cl2 N2 S2 '
_chemical_formula_sum 'C23 H28 Cl2 N2 S2'
_chemical_formula_weight 467.51
_space_group_IT_number 62
_symmetry_cell_setting orthorhombic
_symmetry_Int_Tables_number 62
_symmetry_space_group_name_Hall '-P 2ac 2n'
_symmetry_space_group_name_H-M 'P n m a'
_cell_angle_alpha 90.0000
_cell_angle_beta 90.0000
_cell_angle_gamma 90.0000
_cell_formula_units_Z 4
_cell_length_a 16.1348(6)
_cell_length_b 16.0405(7)
_cell_length_c 8.8982(3)
_cell_measurement_reflns_used 12287
_cell_measurement_temperature 88.1
_cell_measurement_theta_max 27.4
_cell_measurement_theta_min 3.4
_cell_volume 2302.95(15)
_computing_cell_refinement PROCESS-AUTO
_computing_data_collection PROCESS-AUTO
_computing_data_reduction CrystalStructure
_computing_publication_material 'CrystalStructure 3.8'
_computing_structure_refinement SHELXL
_computing_structure_solution SIR92
_diffrn_ambient_temperature 88.1
_diffrn_detector_area_resol_mean 10.00
_diffrn_measured_fraction_theta_full 0.996
_diffrn_measured_fraction_theta_max 0.996
_diffrn_measurement_device_type 'Rigaku RAXIS-RAPID'
_diffrn_measurement_method \w
_diffrn_radiation_type 'Mo K\a'
_diffrn_radiation_wavelength 0.71075
_diffrn_reflns_av_R_equivalents 0.092
_diffrn_reflns_limit_h_max 20
_diffrn_reflns_limit_h_min -20
_diffrn_reflns_limit_k_max 20
_diffrn_reflns_limit_k_min -18
_diffrn_reflns_limit_l_max 11
_diffrn_reflns_limit_l_min -11
_diffrn_reflns_number 20625
_diffrn_reflns_theta_full 27.44
_diffrn_reflns_theta_max 27.44
_exptl_absorpt_coefficient_mu 0.476
_exptl_absorpt_correction_type none
_exptl_crystal_colour blue
_exptl_crystal_density_diffrn 1.348
_exptl_crystal_density_method 'not measured'
_exptl_crystal_description unknown
_exptl_crystal_F_000 984.00
_exptl_crystal_size_max 0.30
_exptl_crystal_size_mid 0.15
_exptl_crystal_size_min 0.15
_refine_diff_density_max 0.54
_refine_diff_density_min -0.67
_refine_ls_extinction_method none
_refine_ls_goodness_of_fit_ref 1.183
_refine_ls_hydrogen_treatment refall
_refine_ls_number_parameters 144
_refine_ls_number_reflns 2713
_refine_ls_R_factor_gt 0.0501
_refine_ls_shift/su_max 0.0000
_refine_ls_structure_factor_coef Fsqd
_refine_ls_weighting_details 'w = 1/[\s^2^(Fo^2^)+(0.0661P)^2^+2.0386P] where P=(Fo^2^+2Fc^2^)/3'
_refine_ls_weighting_scheme calc
_refine_ls_wR_factor_ref 0.1578
_reflns_number_gt 1856
_reflns_number_total 2713
_reflns_threshold_expression F^2^>2.0\s(F^2^)
_cod_data_source_file c002908d.txt
_cod_data_source_block Azligand2
_cod_original_formula_sum 'C23 H28 Cl2 N2 S2 '
_cod_database_code 7025705

loop_
_symmetry_equiv_pos_site_id
_symmetry_equiv_pos_as_xyz
1 +X,+Y,+Z
2 1/2-X,1/2+Y,1/2+Z
3 +X,1/2-Y,+Z
4 1/2-X,-Y,1/2+Z
5 -X,-Y,-Z
6 1/2+X,1/2-Y,1/2-Z
7 -X,1/2+Y,-Z
8 1/2+X,+Y,1/2-Z

loop_
_atom_site_label
_atom_site_type_symbol
_atom_site_fract_x
_atom_site_fract_y
_atom_site_fract_z
_atom_site_U_iso_or_equiv
_atom_site_adp_type
_atom_site_occupancy
_atom_site_symmetry_multiplicity
_atom_site_calc_flag
_atom_site_refinement_flags
Cl(1) Cl 0.70727(8) 0.2500 1.06745(15) 0.0378(3) Uani 1.00 2 d S
Cl(2) Cl 0.52962(8) 0.2500 1.00072(13) 0.0329(3) Uani 1.00 2 d S
S(1) S 0.62849(5) 0.05635(5) 0.34597(8) 0.0214(2) Uani 1.00 1 d .
N(1) N 0.64754(16) 0.04400(16) 0.6444(2) 0.0201(5) Uani 1.00 1 d .
C(1) C 0.6481(3) 0.2500 0.5125(5) 0.0203(8) Uani 1.00 2 d S
C(2) C 0.60261(18) 0.17854(19) 0.5518(3) 0.0183(6) Uani 1.00 1 d .
C(3) C 0.52567(17) 0.20365(18) 0.6105(3) 0.0169(6) Uani 1.00 1 d .
C(4) C 0.46209(18) 0.15114(19) 0.6564(3) 0.0194(6) Uani 1.00 1 d .
C(5) C 0.38437(18) 0.1714(2) 0.7158(3) 0.0217(6) Uani 1.00 1 d .
C(6) C 0.3506(3) 0.2500 0.7438(5) 0.0219(9) Uani 1.00 2 d S
C(7) C 0.62810(17) 0.09074(19) 0.5243(3) 0.0184(6) Uani 1.00 1 d .
C(8) C 0.6696(2) -0.04525(19) 0.6322(3) 0.0224(6) Uani 1.00 1 d .
C(9) C 0.6156(2) -0.0972(2) 0.7362(3) 0.0256(7) Uani 1.00 1 d .
C(10) C 0.6210(2) -0.0664(2) 0.8990(3) 0.0269(7) Uani 1.00 1 d .
C(12) C 0.5998(2) 0.0262(2) 0.9058(3) 0.0256(7) Uani 1.00 1 d .
C(13) C 0.65457(19) 0.0763(2) 0.7991(3) 0.0216(6) Uani 1.00 1 d .
C(14) C 0.6055(3) 0.2500 1.1442(5) 0.0280(10) Uani 1.00 2 d S
H(1) H 0.7013 0.2500 0.4667 0.024 Uiso 1.00 2 c R
H(2) H 0.4729 0.0932 0.6459 0.023 Uiso 1.00 1 c R
H(3) H 0.3499 0.1254 0.7406 0.026 Uiso 1.00 1 c R
H(4) H 0.2970 0.2500 0.7881 0.026 Uiso 1.00 2 c R
H(5) H 0.7286 -0.0530 0.6593 0.027 Uiso 1.00 1 c R
H(6) H 0.6620 -0.0641 0.5272 0.027 Uiso 1.00 1 c R
H(7) H 0.6334 -0.1562 0.7315 0.031 Uiso 1.00 1 c R
H(8) H 0.5573 -0.0943 0.7018 0.031 Uiso 1.00 1 c R
H(9) H 0.5819 -0.0983 0.9626 0.032 Uiso 1.00 1 c R
H(10) H 0.6777 -0.0756 0.9381 0.032 Uiso 1.00 1 c R
H(11) H 0.5409 0.0343 0.8782 0.031 Uiso 1.00 1 c R
H(12) H 0.6076 0.0468 1.0097 0.031 Uiso 1.00 1 c R
H(13) H 0.6377 0.1356 0.8012 0.026 Uiso 1.00 1 c R
H(14) H 0.7130 0.0728 0.8326 0.026 Uiso 1.00 1 c R
H(15) H 0.6001(19) 0.299(2) 1.200(3) 0.022(8) Uiso 1.00 1 c .

loop_
_atom_site_aniso_label
_atom_site_aniso_U_11
_atom_site_aniso_U_22
_atom_site_aniso_U_33
_atom_site_aniso_U_12
_atom_site_aniso_U_13
_atom_site_aniso_U_23
Cl(1) 0.0360(6) 0.0367(7) 0.0407(7) 0.0000 -0.0049(5) 0.0000
Cl(2) 0.0395(6) 0.0332(6) 0.0259(5) 0.0000 -0.0074(5) 0.0000
S(1) 0.0284(4) 0.0186(4) 0.0173(3) 0.0015(3) 0.0011(3) -0.0006(3)
N(1) 0.0226(12) 0.0174(13) 0.0204(12) 0.0023(9) -0.0024(10) 0.0003(10)
C(1) 0.023(2) 0.021(2) 0.0168(19) 0.0000 -0.0032(17) 0.0000
C(2) 0.0231(14) 0.0192(15) 0.0126(12) 0.0019(11) -0.0014(11) 0.0006(11)
C(3) 0.0190(13) 0.0166(15) 0.0151(13) 0.0007(11) -0.0020(11) -0.0012(10)
C(4) 0.0246(14) 0.0176(15) 0.0160(13) 0.0011(11) -0.0009(12) -0.0016(11)
C(5) 0.0218(15) 0.0211(16) 0.0222(15) -0.0038(12) 0.0002(12) -0.0005(12)
C(6) 0.019(2) 0.026(2) 0.021(2) 0.0000 0.0007(17) 0.0000
C(7) 0.0153(13) 0.0197(15) 0.0202(14) -0.0015(11) 0.0003(11) 0.0011(12)
C(8) 0.0277(16) 0.0177(16) 0.0218(15) 0.0062(12) 0.0011(12) -0.0001(12)
C(9) 0.0288(16) 0.0210(16) 0.0272(16) 0.0010(13) -0.0003(13) 0.0012(13)
C(10) 0.0291(16) 0.0297(18) 0.0219(15) 0.0037(13) -0.0003(13) 0.0080(13)
C(12) 0.0278(15) 0.0282(17) 0.0209(14) 0.0031(13) 0.0009(13) -0.0021(13)
C(13) 0.0254(15) 0.0240(17) 0.0153(13) 0.0027(12) -0.0012(12) -0.0009(12)
C(14) 0.040(2) 0.022(2) 0.022(2) 0.0000 -0.002(2) 0.0000

loop_
_atom_type_symbol
_atom_type_description
_atom_type_scat_dispersion_real
_atom_type_scat_dispersion_imag
_atom_type_scat_source
C C 0.003 0.002
;
International Tables for Crystallography
(1992, Vol. C, Tables 4.2.6.8 and 6.1.1.4)
;
H H 0.000 0.000
;
International Tables for Crystallography
(1992, Vol. C, Table 6.1.1.4)
;
N N 0.006 0.003
;
International Tables for Crystallography
(1992, Vol. C, Tables 4.2.6.8 and 6.1.1.4)
;
S S 0.125 0.123
;
International Tables for Crystallography
(1992, Vol. C, Tables 4.2.6.8 and 6.1.1.4)
;
Cl Cl 0.148 0.159
;
International Tables for Crystallography
(1992, Vol. C, Tables 4.2.6.8 and 6.1.1.4)
;

loop_
_geom_angle_atom_site_label_1
_geom_angle_atom_site_label_2
_geom_angle_atom_site_label_3
_geom_angle
_geom_angle_publ_flag
_geom_angle_site_symmetry_1
_geom_angle_site_symmetry_3
C(7) N(1) C(8) 122.6(2) yes . .
C(7) N(1) C(13) 124.4(2) yes . .
C(8) N(1) C(13) 112.9(2) yes . .
C(2) C(1) C(2) 109.3(3) yes . 3_555
C(1) C(2) C(3) 108.7(2) yes . .
C(1) C(2) C(7) 125.9(2) yes . .
C(3) C(2) C(7) 125.2(2) yes . .
C(2) C(3) C(3) 106.6(2) yes . 3_555
C(2) C(3) C(4) 126.0(2) yes . .
C(3) C(3) C(4) 127.3(2) yes 3_555 .
C(3) C(4) C(5) 129.2(2) yes . .
C(4) C(5) C(6) 128.8(3) yes . .
C(5) C(6) C(5) 129.2(3) yes . 3_555
S(1) C(7) N(1) 124.6(2) yes . .
S(1) C(7) C(2) 117.9(2) yes . .
N(1) C(7) C(2) 117.5(2) yes . .
N(1) C(8) C(9) 110.4(2) yes . .
C(8) C(9) C(10) 111.5(2) yes . .
C(9) C(10) C(12) 109.7(2) yes . .
C(10) C(12) C(13) 111.0(2) yes . .
N(1) C(13) C(12) 110.6(2) yes . .
Cl(1) C(14) Cl(2) 111.2(2) yes . .
C(2) C(1) H(1) 125.3 no . .
C(2) C(1) H(1) 125.3 no 3_555 .
C(3) C(4) H(2) 115.4 no . .
C(5) C(4) H(2) 115.4 no . .
C(4) C(5) H(3) 115.6 no . .
C(6) C(5) H(3) 115.6 no . .
C(5) C(6) H(4) 115.4 no . .
C(5) C(6) H(4) 115.4 no 3_555 .
N(1) C(8) H(5) 109.6 no . .
N(1) C(8) H(6) 109.6 no . .
C(9) C(8) H(5) 109.6 no . .
C(9) C(8) H(6) 109.6 no . .
H(5) C(8) H(6) 108.1 no . .
C(8) C(9) H(7) 109.3 no . .
C(8) C(9) H(8) 109.3 no . .
C(10) C(9) H(7) 109.3 no . .
C(10) C(9) H(8) 109.3 no . .
H(7) C(9) H(8) 108.0 no . .
C(9) C(10) H(9) 109.7 no . .
C(9) C(10) H(10) 109.7 no . .
C(12) C(10) H(9) 109.7 no . .
C(12) C(10) H(10) 109.7 no . .
H(9) C(10) H(10) 108.2 no . .
C(10) C(12) H(11) 109.4 no . .
C(10) C(12) H(12) 109.4 no . .
C(13) C(12) H(11) 109.4 no . .
C(13) C(12) H(12) 109.4 no . .
H(11) C(12) H(12) 108.0 no . .
N(1) C(13) H(13) 109.5 no . .
N(1) C(13) H(14) 109.5 no . .
C(12) C(13) H(13) 109.5 no . .
C(12) C(13) H(14) 109.5 no . .
H(13) C(13) H(14) 108.1 no . .
Cl(1) C(14) H(15) 106.9(19) no . .
Cl(1) C(14) H(15) 107(2) no . 3_555
Cl(2) C(14) H(15) 108.6(19) no . .
Cl(2) C(14) H(15) 108.6(19) no . 3_555
H(15) C(14) H(15) 115(2) no . 3_555

loop_
_geom_bond_atom_site_label_1
_geom_bond_atom_site_label_2
_geom_bond_distance
_geom_bond_publ_flag
_geom_bond_site_symmetry_2
Cl(1) C(14) 1.778(4) yes .
Cl(2) C(14) 1.769(4) yes .
S(1) C(7) 1.680(2) yes .
N(1) C(7) 1.343(3) yes .
N(1) C(8) 1.479(3) yes .
N(1) C(13) 1.475(3) yes .
C(1) C(2) 1.405(4) yes .
C(1) C(2) 1.405(4) yes 3_555
C(2) C(3) 1.406(3) yes .
C(2) C(7) 1.487(4) yes .
C(3) C(3) 1.487(4) yes 3_555
C(3) C(4) 1.389(4) yes .
C(4) C(5) 1.399(4) yes .
C(5) C(6) 1.396(3) yes .
C(8) C(9) 1.520(4) yes .
C(9) C(10) 1.533(4) yes .
C(10) C(12) 1.526(4) yes .
C(12) C(13) 1.525(4) yes .
C(1) H(1) 0.950 no .
C(4) H(2) 0.950 no .
C(5) H(3) 0.950 no .
C(6) H(4) 0.950 no .
C(8) H(5) 0.990 no .
C(8) H(6) 0.990 no .
C(9) H(7) 0.990 no .
C(9) H(8) 0.990 no .
C(10) H(9) 0.990 no .
C(10) H(10) 0.990 no .
C(12) H(11) 0.990 no .
C(12) H(12) 0.990 no .
C(13) H(13) 0.990 no .
C(13) H(14) 0.990 no .
C(14) H(15) 0.93(3) no .
C(14) H(15) 0.93(3) no 3_555

loop_
_geom_contact_atom_site_label_1
_geom_contact_atom_site_label_2
_geom_contact_distance
_geom_contact_site_symmetry_2
Cl(2) C(3) 3.551(2) .
Cl(2) C(3) 3.551(2) 3_555
C(1) C(14) 3.349(6) 1_554
C(3) Cl(2) 3.551(2) .
C(14) C(1) 3.349(6) 1_556
Cl(1) H(1) 3.554 1_556
Cl(1) H(4) 3.479 6_556
Cl(1) H(5) 3.424 2_655
Cl(1) H(5) 3.424 4_655
Cl(1) H(7) 3.316 2_655
Cl(1) H(7) 3.316 4_655
Cl(1) H(13) 3.200 .
Cl(1) H(13) 3.200 3_555
Cl(1) H(14) 3.530 .
Cl(1) H(14) 3.530 3_555
Cl(2) H(9) 3.043 5_657
Cl(2) H(9) 3.043 7_657
Cl(2) H(12) 3.495 .
Cl(2) H(12) 3.495 3_555
Cl(2) H(13) 3.092 .
Cl(2) H(13) 3.092 3_555
S(1) H(2) 2.905 5_656
S(1) H(3) 3.035 5_656
S(1) H(5) 2.842 4_654
S(1) H(8) 3.088 5_656
S(1) H(10) 3.247 4_654
S(1) H(12) 3.015 1_554
S(1) H(14) 3.294 4_654
S(1) H(15) 2.70(3) 3_554
N(1) H(10) 3.402 4_654
C(1) H(4) 2.987 6_556
C(1) H(15) 2.99(3) 1_554
C(1) H(15) 2.99(3) 3_554
C(2) H(15) 3.15(3) 3_554
C(3) H(8) 3.549 5_656
C(4) H(6) 2.936 5_656
C(4) H(8) 3.330 5_656
C(4) H(9) 3.566 5_657
C(5) H(6) 2.863 5_656
C(5) H(9) 3.140 5_657
C(5) H(10) 3.584 5_657
C(5) H(14) 3.215 8_456
C(6) H(1) 3.528 6_456
C(7) H(10) 3.234 4_654
C(7) H(15) 3.42(3) 3_554
C(8) H(2) 3.464 5_656
C(8) H(3) 3.571 5_656
C(8) H(10) 3.579 4_654
C(8) H(14) 3.301 4_654
C(10) H(3) 3.376 5_657
C(10) H(11) 3.320 5_657
C(12) H(5) 3.597 4_655
C(12) H(9) 3.362 5_657
C(12) H(11) 3.130 5_657
C(13) H(3) 3.268 8_556
C(13) H(6) 3.595 4_655
C(14) H(1) 3.259 1_556
C(14) H(12) 3.473 .
C(14) H(12) 3.473 3_555
C(14) H(13) 3.599 .
C(14) H(13) 3.599 3_555
H(1) Cl(1) 3.554 1_554
H(1) C(6) 3.528 6_556
H(1) C(14) 3.259 1_554
H(1) H(4) 2.674 6_556
H(1) H(10) 3.421 2_654
H(1) H(10) 3.421 4_654
H(1) H(15) 2.986 1_554
H(1) H(15) 2.986 3_554
H(2) S(1) 2.905 5_656
H(2) C(8) 3.464 5_656
H(2) H(6) 2.706 5_656
H(2) H(8) 3.132 5_656
H(2) H(9) 3.595 5_657
H(3) S(1) 3.035 5_656
H(3) C(8) 3.571 5_656
H(3) C(10) 3.376 5_657
H(3) C(13) 3.268 8_456
H(3) H(5) 3.579 8_456
H(3) H(6) 2.584 5_656
H(3) H(9) 2.894 5_657
H(3) H(10) 3.002 5_657
H(3) H(13) 3.448 8_456
H(3) H(14) 2.453 8_456
H(4) Cl(1) 3.479 6_456
H(4) C(1) 2.987 6_456
H(4) H(1) 2.674 6_456
H(4) H(13) 3.257 6_456
H(4) H(13) 3.257 8_456
H(4) H(14) 3.327 6_456
H(4) H(14) 3.327 8_456
H(5) Cl(1) 3.424 2_644
H(5) S(1) 2.842 4_655
H(5) C(12) 3.597 4_654
H(5) H(3) 3.579 8_556
H(5) H(10) 3.226 4_654
H(5) H(12) 2.960 4_654
H(5) H(14) 3.073 4_654
H(6) C(4) 2.936 5_656
H(6) C(5) 2.863 5_656
H(6) C(13) 3.595 4_654
H(6) H(2) 2.706 5_656
H(6) H(3) 2.584 5_656
H(6) H(10) 3.513 4_654
H(6) H(14) 2.663 4_654
H(7) Cl(1) 3.316 2_644
H(7) H(7) 3.010 3_545
H(8) S(1) 3.088 5_656
H(8) C(3) 3.549 5_656
H(8) C(4) 3.330 5_656
H(8) H(2) 3.132 5_656
H(8) H(15) 3.185 7_647
H(9) Cl(2) 3.043 5_657
H(9) C(4) 3.566 5_657
H(9) C(5) 3.140 5_657
H(9) C(12) 3.362 5_657
H(9) H(2) 3.595 5_657
H(9) H(3) 2.894 5_657
H(9) H(11) 2.643 5_657
H(9) H(12) 3.177 5_657
H(10) S(1) 3.247 4_655
H(10) N(1) 3.402 4_655
H(10) C(5) 3.584 5_657
H(10) C(7) 3.234 4_655
H(10) C(8) 3.579 4_655
H(10) H(1) 3.421 2_645
H(10) H(3) 3.002 5_657
H(10) H(5) 3.226 4_655
H(10) H(6) 3.513 4_655
H(11) C(10) 3.320 5_657
H(11) C(12) 3.130 5_657
H(11) H(9) 2.643 5_657
H(11) H(11) 2.767 5_657
H(11) H(12) 2.903 5_657
H(12) Cl(2) 3.495 .
H(12) S(1) 3.015 1_556
H(12) C(14) 3.473 .
H(12) H(5) 2.960 4_655
H(12) H(9) 3.177 5_657
H(12) H(11) 2.903 5_657
H(12) H(15) 3.002 3_555
H(13) Cl(1) 3.200 .
H(13) Cl(2) 3.092 .
H(13) C(14) 3.599 .
H(13) H(3) 3.448 8_556
H(13) H(4) 3.257 6_556
H(14) Cl(1) 3.530 .
H(14) S(1) 3.294 4_655
H(14) C(5) 3.215 8_556
H(14) C(8) 3.301 4_655
H(14) H(3) 2.453 8_556
H(14) H(4) 3.327 6_556
H(14) H(5) 3.073 4_655
H(14) H(6) 2.663 4_655
H(15) S(1) 2.70(3) 3_556
H(15) C(1) 2.99(3) 1_556
H(15) C(2) 3.15(3) 3_556
H(15) C(7) 3.42(3) 3_556
H(15) H(1) 2.986 1_556
H(15) H(8) 3.185 7_657
H(15) H(12) 3.002 3_555

loop_
_geom_torsion_atom_site_label_1
_geom_torsion_atom_site_label_2
_geom_torsion_atom_site_label_3
_geom_torsion_atom_site_label_4
_geom_torsion
_geom_torsion_site_symmetry_1
_geom_torsion_site_symmetry_3
_geom_torsion_site_symmetry_4
C(7) N(1) C(8) C(9) -126.4(2) . . .
C(8) N(1) C(7) S(1) -1.8(4) . . .
C(8) N(1) C(7) C(2) 176.8(2) . . .
C(7) N(1) C(13) C(12) 126.1(3) . . .
C(13) N(1) C(7) S(1) 174.1(2) . . .
C(13) N(1) C(7) C(2) -7.3(4) . . .
C(8) N(1) C(13) C(12) -57.6(3) . . .
C(13) N(1) C(8) C(9) 57.3(3) . . .
C(2) C(1) C(2) C(3) -2.7(4) . 3_555 3_555
C(2) C(1) C(2) C(7) -177.9(2) . 3_555 3_555
C(2) C(1) C(2) C(3) 2.7(4) 3_555 . .
C(2) C(1) C(2) C(7) 177.9(2) 3_555 . .
C(1) C(2) C(3) C(4) 177.3(3) . . .
C(1) C(2) C(3) C(3) -1.6(3) . . 3_555
C(1) C(2) C(7) S(1) -70.1(3) . . .
C(1) C(2) C(7) N(1) 111.2(3) . . .
C(3) C(2) C(7) S(1) 104.3(2) . . .
C(3) C(2) C(7) N(1) -74.3(3) . . .
C(7) C(2) C(3) C(4) 2.0(4) . . .
C(7) C(2) C(3) C(3) -176.9(2) . . 3_555
C(2) C(3) C(3) C(4) 178.9(2) . 3_555 3_555
C(2) C(3) C(4) C(5) 179.9(2) . . .
C(3) C(3) C(4) C(5) -1.5(4) 3_555 . .
C(4) C(3) C(3) C(2) -178.9(2) . 3_555 3_555
C(3) C(4) C(5) C(6) 0.3(5) . . .
C(4) C(5) C(6) C(5) 2.1(6) . . 3_555
N(1) C(8) C(9) C(10) -55.5(3) . . .
C(8) C(9) C(10) C(12) 54.8(3) . . .
C(9) C(10) C(12) C(13) -54.8(3) . . .
C(10) C(12) C(13) N(1) 56.1(3) . . .
